data_2222011
loop_
_publ_author_name
'Lu, Hui-Juan'
'Wang, Fang-Ming'

_publ_section_title
;Triaqua(2,2'-bipyridine
 <i>N</i>,<i>N</i>'-dioxide-\k^2^<i>O</i>,<i>O</i>')(5-nitrobenzene-1,3-dicarboxylato-\k<i>O</i>^1^)zinc(II)
;
_journal_coeditor_code GK2207
_journal_issue 6
_journal_name_full 'Acta Crystallographica Section E'
_journal_page_first m660
_journal_paper_doi 10.1107/S1600536809015451
_journal_volume 65
_journal_year 2009
_chemical_formula_iupac '[Zn (C8 H3 N O6) (C10 H8 N2 O2) (H2 O)3]'
_chemical_formula_moiety 'C18 H17 N3 O11 Zn'
_chemical_formula_sum 'C18 H17 N3 O11 Zn'
_chemical_formula_weight 516.72
_chemical_name_systematic
;
Triaqua(2,2'-bipyridine
<i>N</i>,<i>N</i>'-dioxide-\k^2^<i>O</i>,<i>O</i>')(5-nitrobenzene-1,3-
dicarboxylato-\k<i>O</i>^1^)zinc(II)
;
_space_group_IT_number 2
_symmetry_cell_setting triclinic
_symmetry_space_group_name_Hall '-P 1'
_symmetry_space_group_name_H-M 'P -1'
_atom_sites_solution_hydrogens geom
_atom_sites_solution_primary direct
_atom_sites_solution_secondary difmap
_audit_creation_method SHELXL-97
_cell_angle_alpha 87.217(3)
_cell_angle_beta 88.436(3)
_cell_angle_gamma 87.006(3)
_cell_formula_units_Z 2
_cell_length_a 8.3040(14)
_cell_length_b 10.7036(18)
_cell_length_c 11.6546(19)
_cell_measurement_reflns_used 1831
_cell_measurement_temperature 294(2)
_cell_measurement_theta_max 25.84
_cell_measurement_theta_min 2.53
_cell_volume 1032.9(3)
_computing_cell_refinement 'SAINT-Plus (Bruker, 2001)'
_computing_data_collection 'SMART (Bruker, 2001)'
_computing_data_reduction 'SAINT-Plus (Bruker, 2001)'
_computing_molecular_graphics 'SHELXTL (Sheldrick, 2008)'
_computing_publication_material 'SHELXTL (Sheldrick, 2008)'
_computing_structure_refinement 'SHELXL97 (Sheldrick, 2008)'
_computing_structure_solution 'SHELXS97 (Sheldrick, 2008)'
_diffrn_ambient_temperature 294(2)
_diffrn_detector_area_resol_mean 0
_diffrn_measured_fraction_theta_full 0.994
_diffrn_measured_fraction_theta_max 0.994
_diffrn_measurement_device_type 'Bruker SMART CCD area-detector'
_diffrn_measurement_method '\f and \w'
_diffrn_radiation_monochromator graphite
_diffrn_radiation_source 'fine-focus sealed tube'
_diffrn_radiation_type MoK\a
_diffrn_radiation_wavelength 0.71073
_diffrn_reflns_av_R_equivalents 0.0749
_diffrn_reflns_av_sigmaI/netI 0.0990
_diffrn_reflns_limit_h_max 9
_diffrn_reflns_limit_h_min -9
_diffrn_reflns_limit_k_max 12
_diffrn_reflns_limit_k_min -12
_diffrn_reflns_limit_l_max 12
_diffrn_reflns_limit_l_min -13
_diffrn_reflns_number 6281
_diffrn_reflns_theta_full 25.00
_diffrn_reflns_theta_max 25.00
_diffrn_reflns_theta_min 1.75
_diffrn_standards_decay_% 0
_diffrn_standards_interval_count 0
_diffrn_standards_interval_time 0
_diffrn_standards_number 0
_exptl_absorpt_coefficient_mu 1.257
_exptl_absorpt_correction_T_max 0.828
_exptl_absorpt_correction_T_min 0.778
_exptl_absorpt_correction_type multi-scan
_exptl_absorpt_process_details '(SADABS; Sheldrick, 1996)'
_exptl_crystal_colour colourless
_exptl_crystal_density_diffrn 1.661
_exptl_crystal_density_method 'not measured'
_exptl_crystal_description plate
_exptl_crystal_F_000 528
_exptl_crystal_size_max 0.20
_exptl_crystal_size_mid 0.19
_exptl_crystal_size_min 0.15
_refine_diff_density_max 0.622
_refine_diff_density_min -0.523
_refine_ls_extinction_method none
_refine_ls_goodness_of_fit_ref 1.045
_refine_ls_hydrogen_treatment mixed
_refine_ls_matrix_type full
_refine_ls_number_parameters 316
_refine_ls_number_reflns 3604
_refine_ls_number_restraints 15
_refine_ls_restrained_S_all 1.044
_refine_ls_R_factor_all 0.0768
_refine_ls_R_factor_gt 0.0543
_refine_ls_shift/su_max 0.001
_refine_ls_shift/su_mean 0.000
_refine_ls_structure_factor_coef Fsqd
_refine_ls_weighting_details 'calc w=1/[\s^2^(Fo^2^)+(0.0678P)^2^] where P=(Fo^2^+2Fc^2^)/3'
_refine_ls_weighting_scheme calc
_refine_ls_wR_factor_gt 0.1196
_refine_ls_wR_factor_ref 0.1428
_reflns_number_gt 2737
_reflns_number_total 3604
_reflns_threshold_expression I>2\s(I)
_cod_data_source_file gk2207.cif
_cod_data_source_block I
_cod_database_code 2222011
_cod_database_fobs_code 2222011

loop_
_symmetry_equiv_pos_as_xyz
'x, y, z'
'-x, -y, -z'

loop_
_atom_site_type_symbol
_atom_site_label
_atom_site_fract_x
_atom_site_fract_y
_atom_site_fract_z
_atom_site_U_iso_or_equiv
_atom_site_adp_type
_atom_site_calc_flag
_atom_site_refinement_flags
_atom_site_occupancy
_atom_site_disorder_assembly
_atom_site_disorder_group
C C1 0.1974(7) 0.7637(5) 0.4162(4) 0.0393(13) Uani d . 1 . .
H H1 0.2819 0.7530 0.3629 0.047 Uiso calc R 1 . .
C C2 0.0764(7) 0.8456(5) 0.3923(5) 0.0501(15) Uani d . 1 . .
H H2 0.0790 0.8941 0.3239 0.060 Uiso calc R 1 . .
C C3 -0.0552(7) 0.8599(5) 0.4689(5) 0.0422(14) Uani d . 1 . .
H H3 -0.1426 0.9146 0.4510 0.051 Uiso calc R 1 . .
C C4 -0.0514(7) 0.7907(5) 0.5715(5) 0.0419(13) Uani d . 1 . .
H H4 -0.1365 0.7988 0.6245 0.050 Uiso calc R 1 . .
C C5 0.0808(6) 0.7082(4) 0.5958(4) 0.0291(11) Uani d . 1 . .
C C6 0.0829(6) 0.6224(4) 0.6979(4) 0.0316(11) Uani d . 1 . .
C C7 -0.0296(7) 0.5359(5) 0.7202(5) 0.0446(14) Uani d . 1 . .
H H7 -0.1152 0.5322 0.6710 0.054 Uiso calc R 1 . .
C C8 -0.0185(7) 0.4531(5) 0.8157(5) 0.0467(15) Uani d . 1 . .
H H8 -0.0946 0.3931 0.8298 0.056 Uiso calc R 1 . .
C C9 0.1038(7) 0.4616(5) 0.8867(5) 0.0437(14) Uani d . 1 . .
H H9 0.1116 0.4074 0.9514 0.052 Uiso calc R 1 . .
C C10 0.2200(6) 0.5500(5) 0.8659(4) 0.0383(12) Uani d . 1 . .
H H10 0.3051 0.5543 0.9155 0.046 Uiso calc R 1 . .
C C11 0.6375(6) 0.7121(4) 0.8717(4) 0.0319(11) Uani d . 1 . .
C C12 0.6641(6) 0.8090(4) 0.9588(4) 0.0294(11) Uani d . 1 . .
C C13 0.6310(6) 0.7849(4) 1.0732(4) 0.0315(12) Uani d . 1 . .
H H13 0.5928 0.7074 1.0966 0.038 Uiso calc R 1 . .
C C14 0.6522(6) 0.8719(4) 1.1562(4) 0.0279(11) Uani d . 1 . .
C C15 0.6128(6) 0.8387(4) 1.2805(4) 0.0313(12) Uani d . 1 . .
C C16 0.7084(6) 0.9882(4) 1.1206(4) 0.0308(11) Uani d . 1 . .
H H16 0.7229 1.0490 1.1732 0.037 Uiso calc R 1 . .
C C17 0.7419(6) 1.0105(4) 1.0055(4) 0.0305(11) Uani d . 1 . .
C C18 0.7202(6) 0.9267(5) 0.9228(4) 0.0345(12) Uani d . 1 . .
H H18 0.7417 0.9469 0.8456 0.041 Uiso calc R 1 . .
N N1 0.1998(5) 0.6958(4) 0.5163(3) 0.0334(10) Uani d U 1 . .
N N2 0.2069(5) 0.6291(4) 0.7726(3) 0.0337(10) Uani d . 1 . .
N N3 0.8039(6) 1.1326(4) 0.9671(4) 0.0534(14) Uani d . 1 . .
O O1 0.3113(4) 0.7178(3) 0.7539(3) 0.0333(8) Uani d . 1 . .
O O2 0.3271(4) 0.6146(3) 0.5377(3) 0.0321(8) Uani d U 1 . .
O O3 0.6489(4) 0.7466(3) 0.7662(3) 0.0352(8) Uani d . 1 . .
O O4 0.6108(5) 0.6041(3) 0.9116(3) 0.0420(9) Uani d . 1 . .
O O5 0.5983(5) 0.7257(3) 1.3088(3) 0.0444(10) Uani d . 1 . .
O O6 0.5973(5) 0.9246(3) 1.3487(3) 0.0473(10) Uani d . 1 . .
O O7 0.8838(7) 1.1868(4) 1.0367(4) 0.0822(16) Uani d . 1 . .
O O8 0.7846(7) 1.1702(4) 0.8683(4) 0.0804(16) Uani d . 1 . .
O O9 0.5579(5) 0.4929(3) 0.7204(3) 0.0339(8) Uani d D 1 . .
H H9A 0.546(7) 0.418(2) 0.732(4) 0.051 Uiso d D 1 . .
H H9B 0.562(7) 0.518(4) 0.786(2) 0.051 Uiso d D 1 . .
O O10 0.4917(6) 0.8518(3) 0.5648(3) 0.0561(12) Uani d D 1 . .
H H10A 0.544(7) 0.872(6) 0.509(4) 0.084 Uiso d D 1 . .
H H10B 0.421(6) 0.904(5) 0.583(5) 0.084 Uiso d D 1 . .
O O11 0.6736(4) 0.6260(3) 0.5182(3) 0.0326(8) Uani d D 1 . .
H H11A 0.640(6) 0.556(2) 0.514(4) 0.049 Uiso d D 1 . .
H H11B 0.644(6) 0.664(4) 0.458(3) 0.049 Uiso d D 1 . .
Zn Zn1 0.50994(7) 0.67555(5) 0.64551(4) 0.0280(2) Uani d . 1 . .

loop_
_atom_site_aniso_label
_atom_site_aniso_U_11
_atom_site_aniso_U_22
_atom_site_aniso_U_33
_atom_site_aniso_U_12
_atom_site_aniso_U_13
_atom_site_aniso_U_23
C1 0.045(3) 0.047(3) 0.025(3) 0.002(3) 0.001(2) 0.001(2)
C2 0.064(4) 0.049(4) 0.036(3) -0.006(3) -0.001(3) 0.014(3)
C3 0.039(3) 0.034(3) 0.053(4) -0.002(2) -0.009(3) 0.005(3)
C4 0.049(3) 0.033(3) 0.045(3) -0.016(3) 0.003(3) -0.002(3)
C5 0.025(3) 0.031(3) 0.032(3) -0.003(2) 0.002(2) 0.000(2)
C6 0.032(3) 0.031(3) 0.031(3) -0.005(2) 0.005(2) 0.005(2)
C7 0.055(4) 0.039(3) 0.041(3) -0.012(3) 0.003(3) 0.004(3)
C8 0.051(4) 0.037(3) 0.052(4) -0.015(3) 0.011(3) 0.007(3)
C9 0.059(4) 0.035(3) 0.035(3) -0.002(3) 0.009(3) 0.011(2)
C10 0.041(3) 0.042(3) 0.032(3) 0.003(2) 0.003(2) -0.002(2)
C11 0.039(3) 0.032(3) 0.026(3) -0.004(2) 0.001(2) -0.007(2)
C12 0.040(3) 0.025(3) 0.022(3) -0.003(2) 0.001(2) 0.000(2)
C13 0.053(3) 0.017(2) 0.024(3) -0.004(2) 0.005(2) -0.004(2)
C14 0.036(3) 0.027(3) 0.020(2) -0.002(2) 0.003(2) 0.000(2)
C15 0.046(3) 0.021(3) 0.027(3) -0.006(2) 0.005(2) -0.007(2)
C16 0.036(3) 0.027(3) 0.029(3) -0.005(2) 0.004(2) -0.004(2)
C17 0.037(3) 0.021(2) 0.034(3) -0.010(2) 0.009(2) -0.002(2)
C18 0.045(3) 0.038(3) 0.021(3) -0.011(2) 0.008(2) 0.005(2)
N1 0.049(3) 0.028(2) 0.024(2) -0.0079(19) -0.001(2) -0.0047(18)
N2 0.048(3) 0.028(2) 0.025(2) -0.0071(19) 0.012(2) 0.0035(18)
N3 0.083(4) 0.034(3) 0.043(3) -0.021(3) 0.028(3) -0.007(2)
O1 0.0317(18) 0.035(2) 0.0343(19) -0.0105(15) 0.0064(15) -0.0039(15)
O2 0.0346(19) 0.0302(19) 0.0315(19) 0.0060(15) -0.0029(15) -0.0078(15)
O3 0.056(2) 0.035(2) 0.0162(17) -0.0189(17) 0.0065(16) -0.0040(14)
O4 0.075(3) 0.027(2) 0.0250(19) -0.0127(18) -0.0032(18) -0.0032(15)
O5 0.089(3) 0.0219(19) 0.0234(19) -0.0153(18) 0.0033(19) 0.0003(14)
O6 0.089(3) 0.028(2) 0.0233(19) -0.0018(19) 0.0155(19) -0.0030(16)
O7 0.141(5) 0.055(3) 0.056(3) -0.055(3) 0.033(3) -0.023(2)
O8 0.136(5) 0.056(3) 0.051(3) -0.041(3) 0.012(3) 0.019(2)
O9 0.054(2) 0.0217(18) 0.0266(19) -0.0063(17) -0.0021(17) -0.0016(15)
O10 0.118(4) 0.021(2) 0.028(2) -0.003(2) 0.026(2) -0.0001(16)
O11 0.048(2) 0.0273(19) 0.0229(19) -0.0100(17) 0.0039(16) 0.0005(15)
Zn1 0.0418(4) 0.0228(3) 0.0197(3) -0.0056(2) 0.0028(2) -0.0024(2)

loop_
_atom_type_symbol
_atom_type_description
_atom_type_scat_dispersion_real
_atom_type_scat_dispersion_imag
_atom_type_scat_source
C C 0.0033 0.0016 'International Tables Vol C Tables 4.2.6.8 and 6.1.1.4'
H H 0.0000 0.0000 'International Tables Vol C Tables 4.2.6.8 and 6.1.1.4'
N N 0.0061 0.0033 'International Tables Vol C Tables 4.2.6.8 and 6.1.1.4'
O O 0.0106 0.0060 'International Tables Vol C Tables 4.2.6.8 and 6.1.1.4'
Zn Zn 0.2839 1.4301 'International Tables Vol C Tables 4.2.6.8 and 6.1.1.4'

loop_
_geom_angle_atom_site_label_1
_geom_angle_atom_site_label_2
_geom_angle_atom_site_label_3
_geom_angle_site_symmetry_1
_geom_angle_site_symmetry_3
_geom_angle
_geom_angle_publ_flag
C2 C1 N1 . . 120.9(5) ?
C2 C1 H1 . . 119.5 ?
N1 C1 H1 . . 119.5 ?
C1 C2 C3 . . 120.7(5) ?
C1 C2 H2 . . 119.7 ?
C3 C2 H2 . . 119.7 ?
C4 C3 C2 . . 118.0(5) ?
C4 C3 H3 . . 121.0 ?
C2 C3 H3 . . 121.0 ?
C3 C4 C5 . . 119.9(5) ?
C3 C4 H4 . . 120.1 ?
C5 C4 H4 . . 120.1 ?
N1 C5 C4 . . 118.8(5) ?
N1 C5 C6 . . 118.7(4) ?
C4 C5 C6 . . 122.0(4) ?
C7 C6 N2 . . 119.1(5) ?
C7 C6 C5 . . 123.2(5) ?
N2 C6 C5 . . 117.8(4) ?
C6 C7 C8 . . 121.0(5) ?
C6 C7 H7 . . 119.5 ?
C8 C7 H7 . . 119.5 ?
C9 C8 C7 . . 118.6(5) ?
C9 C8 H8 . . 120.7 ?
C7 C8 H8 . . 120.7 ?
C8 C9 C10 . . 121.4(5) ?
C8 C9 H9 . . 119.3 ?
C10 C9 H9 . . 119.3 ?
N2 C10 C9 . . 119.0(5) ?
N2 C10 H10 . . 120.5 ?
C9 C10 H10 . . 120.5 ?
O4 C11 O3 . . 126.4(4) ?
O4 C11 C12 . . 116.2(4) ?
O3 C11 C12 . . 117.4(4) ?
C13 C12 C18 . . 118.8(4) ?
C13 C12 C11 . . 120.9(4) ?
C18 C12 C11 . . 120.3(4) ?
C12 C13 C14 . . 122.7(4) ?
C12 C13 H13 . . 118.6 ?
C14 C13 H13 . . 118.6 ?
C16 C14 C13 . . 118.4(4) ?
C16 C14 C15 . . 121.9(4) ?
C13 C14 C15 . . 119.7(4) ?
O6 C15 O5 . . 124.0(5) ?
O6 C15 C14 . . 118.4(4) ?
O5 C15 C14 . . 117.6(4) ?
C17 C16 C14 . . 118.1(4) ?
C17 C16 H16 . . 121.0 ?
C14 C16 H16 . . 121.0 ?
C18 C17 C16 . . 124.3(4) ?
C18 C17 N3 . . 117.2(4) ?
C16 C17 N3 . . 118.6(4) ?
C17 C18 C12 . . 117.7(4) ?
C17 C18 H18 . . 121.2 ?
C12 C18 H18 . . 121.2 ?
C5 N1 C1 . . 121.6(5) ?
C5 N1 O2 . . 119.5(4) ?
C1 N1 O2 . . 118.9(4) ?
O1 N2 C10 . . 120.1(4) ?
O1 N2 C6 . . 118.9(4) ?
C10 N2 C6 . . 121.0(4) ?
O8 N3 O7 . . 123.8(5) ?
O8 N3 C17 . . 118.8(5) ?
O7 N3 C17 . . 117.2(5) ?
N2 O1 Zn1 . . 116.6(3) ?
N1 O2 Zn1 . . 117.1(2) ?
C11 O3 Zn1 . . 121.9(3) ?
Zn1 O9 H9A . . 157(4) ?
Zn1 O9 H9B . . 93(3) ?
H9A O9 H9B . . 102(4) ?
Zn1 O10 H10A . . 124(4) ?
Zn1 O10 H10B . . 122(4) ?
H10A O10 H10B . . 114(5) ?
Zn1 O11 H11A . . 94(4) ?
Zn1 O11 H11B . . 107(4) ?
H11A O11 H11B . . 104(4) ?
O3 Zn1 O11 . . 103.59(13) n
O3 Zn1 O10 . . 88.62(16) n
O11 Zn1 O10 . . 87.49(15) n
O3 Zn1 O1 . . 86.88(13) n
O11 Zn1 O1 . . 169.46(12) n
O10 Zn1 O1 . . 91.57(15) n
O3 Zn1 O9 . . 89.47(13) n
O11 Zn1 O9 . . 86.47(13) n
O10 Zn1 O9 . . 173.05(17) n
O1 Zn1 O9 . . 95.00(13) n
O3 Zn1 O2 . . 169.33(13) n
O11 Zn1 O2 . . 86.92(12) n
O10 Zn1 O2 . . 90.04(16) n
O1 Zn1 O2 . . 82.58(12) n
O9 Zn1 O2 . . 93.05(13) n

loop_
_geom_bond_atom_site_label_1
_geom_bond_atom_site_label_2
_geom_bond_site_symmetry_2
_geom_bond_distance
_geom_bond_publ_flag
C1 C2 . 1.325(7) ?
C1 N1 . 1.344(6) ?
C1 H1 . 0.9300 ?
C2 C3 . 1.399(8) ?
C2 H2 . 0.9300 ?
C3 C4 . 1.375(7) ?
C3 H3 . 0.9300 ?
C4 C5 . 1.398(7) ?
C4 H4 . 0.9300 ?
C5 N1 . 1.342(6) ?
C5 C6 . 1.468(6) ?
C6 C7 . 1.361(7) ?
C6 N2 . 1.374(6) ?
C7 C8 . 1.390(7) ?
C7 H7 . 0.9300 ?
C8 C9 . 1.338(7) ?
C8 H8 . 0.9300 ?
C9 C10 . 1.394(7) ?
C9 H9 . 0.9300 ?
C10 N2 . 1.349(6) ?
C10 H10 . 0.9300 ?
C11 O4 . 1.254(5) ?
C11 O3 . 1.268(5) ?
C11 C12 . 1.514(6) ?
C12 C13 . 1.370(6) ?
C12 C18 . 1.407(6) ?
C13 C14 . 1.395(6) ?
C13 H13 . 0.9300 ?
C14 C16 . 1.393(6) ?
C14 C15 . 1.507(6) ?
C15 O6 . 1.243(5) ?
C15 O5 . 1.249(5) ?
C16 C17 . 1.374(6) ?
C16 H16 . 0.9300 ?
C17 C18 . 1.370(6) ?
C17 N3 . 1.475(6) ?
C18 H18 . 0.9300 ?
N1 O2 . 1.353(5) ?
N2 O1 . 1.325(5) ?
N3 O8 . 1.214(6) ?
N3 O7 . 1.244(6) ?
O1 Zn1 . 2.094(3) y
O2 Zn1 . 2.144(3) y
O3 Zn1 . 2.043(3) y
O9 Zn1 . 2.125(3) y
O9 H9A . 0.816(19) ?
O9 H9B . 0.821(19) ?
O10 Zn1 . 2.067(3) y
O10 H10A . 0.80(2) ?
O10 H10B . 0.818(19) ?
O11 Zn1 . 2.054(4) y
O11 H11A . 0.814(19) ?
O11 H11B . 0.833(19) ?

loop_
_geom_hbond_atom_site_label_D
_geom_hbond_atom_site_label_H
_geom_hbond_atom_site_label_A
_geom_hbond_site_symmetry_A
_geom_hbond_distance_DH
_geom_hbond_distance_HA
_geom_hbond_distance_DA
_geom_hbond_angle_DHA
_geom_hbond_publ_flag
O9 H9A O5 2_667 0.82(3) 2.08(4) 2.773(5) 143(5) y
O9 H9B O4 . 0.83(3) 1.83(3) 2.635(5) 164(4) y
O10 H10A O6 1_554 0.81(5) 1.96(5) 2.735(5) 161(6) y
O10 H10B O6 2_677 0.82(5) 2.03(5) 2.702(5) 139(5) y
O11 H11A O2 2_666 0.82(3) 1.95(3) 2.687(5) 149(5) y
O11 H11B O5 1_554 0.83(3) 1.87(4) 2.692(5) 169(4) y
C2 H2 O8 2_676 0.93 2.59 3.229(8) 126 y
C3 H3 O6 1_454 0.93 2.49 3.269(7) 141 y
C4 H4 O3 1_455 0.93 2.46 3.358(7) 162 y
C13 H13 O4 .. 0.93 2.47 2.780(6) 100 n
